data_9016398
loop_
_publ_author_name
'Pauling, L.'

_publ_section_title
;
 The crystal structure of ammonium hydrogen fluoride N H4 H F2
 _cod_database_code 1010616
;
_journal_name_full 'Zeitschrift fur Kristallographie'
_journal_page_first 380
_journal_page_last 391
_journal_volume 85
_journal_year 1933
_chemical_formula_sum 'F2 N'
_space_group_IT_number 53
_symmetry_space_group_name_Hall '-P 2ab 2'
_symmetry_space_group_name_H-M 'P m a n'
_cell_angle_alpha 90
_cell_angle_beta 90
_cell_angle_gamma 90
_cell_length_a 8.33
_cell_length_b 8.14
_cell_length_c 3.68
_cell_formula_units_Z 4
_cell_volume 249.527
_database_code_amcsd 0017498
_exptl_crystal_density_diffrn 1.384
_cod_duplicate_entry 1010616
_cod_original_formula_sum 'N F2'
_cod_database_code 9016398
_amcsd_formula_title 'F2 H5 N'

loop_
_space_group_symop_operation_xyz
x,y,z
1/2+x,1/2+y,-z
1/2-x,1/2-y,z
-x,y,z
x,-y,-z
1/2+x,1/2-y,z
1/2-x,1/2+y,-z
-x,-y,-z

loop_
_atom_site_label
_atom_site_fract_x
_atom_site_fract_y
_atom_site_fract_z
N1 0.25000 0.25000 0.56000
F1 0.14200 0.00000 0.00000
F2 0.50000 0.13200 0.13500

loop_
_cod_related_entry_id
_cod_related_entry_database
_cod_related_entry_code
1 AMCSD 0017498
